data_7040726
loop_
_publ_author_name
'Zheng, Chunyang'
'Xu, Juping'
'Wang, Feng'
'Tao, Jun'
'Li, Dongfeng'

_publ_section_title
;
 Spin crossover and reversible single-crystal to single-crystal
 transformation behaviour in two cyanide-bridged mixed-valence {FeFe}
 clusters.
;
_journal_issue 43
_journal_name_full 'Dalton transactions (Cambridge, England : 2003)'
_journal_page_first 17254
_journal_page_last 17263
_journal_paper_doi 10.1039/c6dt03436e
_journal_volume 45
_journal_year 2016
_chemical_formula_moiety 'C62 H60 B2 Fe4 N26, 2(Cl O4) '
_chemical_formula_sum 'C62 H60 B2 Cl2 Fe4 N26 O8'
_chemical_formula_weight 1613.28
_space_group_crystal_system monoclinic
_space_group_IT_number 14
_space_group_name_Hall '-P 2ybc'
_space_group_name_H-M_alt 'P 1 21/c 1'
_symmetry_space_group_name_Hall '-P 2ybc'
_symmetry_space_group_name_H-M 'P 1 21/c 1'
_atom_sites_solution_hydrogens geom
_audit_creation_method SHELXL-2014/7
_audit_update_record
;
2016-09-02 deposited with the CCDC.
2016-09-26 downloaded from the CCDC.
;
_cell_angle_alpha 90
_cell_angle_beta 108.167(2)
_cell_angle_gamma 90
_cell_formula_units_Z 2
_cell_length_a 12.9011(17)
_cell_length_b 17.554(2)
_cell_length_c 16.696(2)
_cell_measurement_reflns_used 8937
_cell_measurement_temperature 296(2)
_cell_measurement_theta_max 25.96
_cell_measurement_theta_min 2.32
_cell_volume 3592.6(8)
_computing_cell_refinement 'Bruker SAINT'
_computing_data_collection 'Bruker APEX2'
_computing_data_reduction 'Bruker SAINT'
_computing_molecular_graphics 'Bruker SHELXTL'
_computing_publication_material 'Bruker SHELXTL'
_computing_structure_refinement 'SHELXL-2014/7 (Sheldrick, 2014)'
_computing_structure_solution 'SHELXS-2014 (Sheldrick, 2014)'
_diffrn_ambient_temperature 296(2)
_diffrn_measured_fraction_theta_full 0.994
_diffrn_measured_fraction_theta_max 0.994
_diffrn_measurement_device_type 'Bruker APEX-II CCD'
_diffrn_measurement_method '\f and \w scans'
_diffrn_radiation_type MoK\a
_diffrn_radiation_wavelength 0.71073
_diffrn_reflns_av_R_equivalents 0.0357
_diffrn_reflns_av_unetI/netI 0.0350
_diffrn_reflns_Laue_measured_fraction_full 0.994
_diffrn_reflns_Laue_measured_fraction_max 0.994
_diffrn_reflns_limit_h_max 15
_diffrn_reflns_limit_h_min -15
_diffrn_reflns_limit_k_max 20
_diffrn_reflns_limit_k_min -20
_diffrn_reflns_limit_l_max 19
_diffrn_reflns_limit_l_min -19
_diffrn_reflns_number 26111
_diffrn_reflns_point_group_measured_fraction_full 0.994
_diffrn_reflns_point_group_measured_fraction_max 0.994
_diffrn_reflns_theta_full 24.999
_diffrn_reflns_theta_max 24.999
_diffrn_reflns_theta_min 1.661
_exptl_absorpt_coefficient_mu 0.938
_exptl_absorpt_correction_T_max 0.9372
_exptl_absorpt_correction_T_min 0.8346
_exptl_absorpt_correction_type multi-scan
_exptl_absorpt_process_details sadabs
_exptl_crystal_colour red
_exptl_crystal_density_diffrn 1.491
_exptl_crystal_density_method 'not measured'
_exptl_crystal_description block
_exptl_crystal_F_000 1652
_exptl_crystal_size_max 0.200
_exptl_crystal_size_mid 0.100
_exptl_crystal_size_min 0.070
_refine_diff_density_max 0.667
_refine_diff_density_min -0.242
_refine_diff_density_rms 0.059
_refine_ls_extinction_method none
_refine_ls_goodness_of_fit_ref 1.069
_refine_ls_hydrogen_treatment constr
_refine_ls_matrix_type full
_refine_ls_number_parameters 516
_refine_ls_number_reflns 6295
_refine_ls_number_restraints 176
_refine_ls_restrained_S_all 1.110
_refine_ls_R_factor_all 0.0490
_refine_ls_R_factor_gt 0.0380
_refine_ls_shift/su_max 0.002
_refine_ls_shift/su_mean 0.000
_refine_ls_structure_factor_coef Fsqd
_refine_ls_weighting_details 'w=1/[\s^2^(Fo^2^)+(0.0593P)^2^+1.9922P] where P=(Fo^2^+2Fc^2^)/3'
_refine_ls_weighting_scheme calc
_refine_ls_wR_factor_gt 0.1041
_refine_ls_wR_factor_ref 0.1140
_reflns_Friedel_coverage 0.000
_reflns_number_gt 5216
_reflns_number_total 6295
_reflns_threshold_expression 'I > 2\s(I)'
_cod_data_source_file c6dt03436e2.cif
_cod_data_source_block 3-296K
_cod_depositor_comments 'Adding full bibliography for 7040715--7040730.cif.'
_cod_database_code 7040726
_shelx_shelxl_version_number 2014/7
_shelx_space_group_comment
;
The symmetry employed for this shelxl refinement is uniquely defined
by the following loop, which should always be used as a source of
symmetry information in preference to the above space-group names.
They are only intended as comments.
;
_shelx_estimated_absorpt_t_min 0.835
_shelx_estimated_absorpt_t_max 0.937

loop_
_space_group_symop_operation_xyz
'x, y, z'
'-x, y+1/2, -z+1/2'
'-x, -y, -z'
'x, -y-1/2, z-1/2'

loop_
_atom_site_label
_atom_site_type_symbol
_atom_site_fract_x
_atom_site_fract_y
_atom_site_fract_z
_atom_site_U_iso_or_equiv
_atom_site_adp_type
_atom_site_occupancy
_atom_site_site_symmetry_order
_atom_site_calc_flag
_atom_site_refinement_flags_posn
_atom_site_refinement_flags_adp
_atom_site_refinement_flags_occupancy
_atom_site_disorder_assembly
_atom_site_disorder_group
Fe1 Fe 0.25880(3) 0.57706(2) 0.92691(2) 0.03257(12) Uani 1 1 d . . . . .
Fe2 Fe 0.37451(3) 0.32014(2) 1.03911(2) 0.03434(13) Uani 1 1 d . . . . .
B1 B 0.1309(3) 0.5736(2) 0.7337(2) 0.0489(8) Uani 1 1 d . . . . .
N1 N 0.3311(2) 0.43017(15) 1.02705(17) 0.0506(6) Uani 1 1 d . . . . .
N2 N 0.4839(2) 0.65133(14) 0.98454(16) 0.0461(6) Uani 1 1 d . . . . .
N3 N 0.2045(3) 0.6458(2) 1.0776(2) 0.0707(9) Uani 1 1 d . . . . .
N4 N 0.30625(18) 0.52878(12) 0.83712(14) 0.0383(5) Uani 1 1 d . . . . .
N5 N 0.2427(2) 0.53225(14) 0.75564(15) 0.0455(6) Uani 1 1 d . . . . .
N6 N 0.20503(18) 0.66539(12) 0.85356(15) 0.0390(5) Uani 1 1 d . . . . .
N7 N 0.1554(2) 0.65531(14) 0.76941(15) 0.0450(6) Uani 1 1 d . . . . .
N8 N 0.11340(19) 0.53177(13) 0.87380(15) 0.0406(5) Uani 1 1 d . . . . .
N9 N 0.06844(19) 0.53449(14) 0.78870(15) 0.0462(6) Uani 1 1 d . . . . .
N10 N 0.4629(2) 0.31243(15) 1.16566(16) 0.0504(6) Uani 1 1 d . . . . .
N11 N 0.40945(19) 0.20302(13) 1.05207(15) 0.0411(5) Uani 1 1 d . . . . .
N12 N 0.23077(19) 0.28307(13) 1.05909(15) 0.0428(6) Uani 1 1 d . . . . .
N13 N 0.2969(2) 0.28495(15) 0.91532(16) 0.0478(6) Uani 1 1 d . . . . .
C1 C 0.3061(2) 0.48815(16) 0.99468(18) 0.0387(6) Uani 1 1 d . . . . .
C2 C 0.3998(2) 0.62322(15) 0.96969(16) 0.0360(6) Uani 1 1 d . . . . .
C3 C 0.2231(2) 0.62058(17) 1.0205(2) 0.0447(7) Uani 1 1 d . . . . .
C4 C 0.3946(2) 0.48863(17) 0.8396(2) 0.0482(7) Uani 1 1 d . . . . .
H4 H 0.4516 0.4774 0.8882 0.058 Uiso 1 1 calc R U . . .
C5 C 0.3891(3) 0.4662(2) 0.7592(2) 0.0624(9) Uani 1 1 d . . . . .
H5 H 0.4401 0.4375 0.7433 0.075 Uiso 1 1 calc R U . . .
C6 C 0.2935(3) 0.4949(2) 0.7083(2) 0.0605(9) Uani 1 1 d . . . . .
H6 H 0.2674 0.4896 0.6500 0.073 Uiso 1 1 calc R U . . .
C7 C 0.2090(2) 0.74029(16) 0.8681(2) 0.0474(7) Uani 1 1 d . . . . .
H7 H 0.2387 0.7630 0.9206 0.057 Uiso 1 1 calc R U . . .
C8 C 0.1627(3) 0.77879(19) 0.7937(3) 0.0637(10) Uani 1 1 d . . . . .
H8 H 0.1553 0.8312 0.7862 0.076 Uiso 1 1 calc R U . . .
C9 C 0.1300(3) 0.7240(2) 0.7331(2) 0.0618(9) Uani 1 1 d . . . . .
H9 H 0.0958 0.7327 0.6760 0.074 Uiso 1 1 calc R U . . .
C10 C 0.0434(3) 0.49499(18) 0.9046(2) 0.0530(8) Uani 1 1 d . . . . .
H10 H 0.0544 0.4850 0.9613 0.064 Uiso 1 1 calc R U . . .
C11 C -0.0479(3) 0.4741(2) 0.8391(3) 0.0695(10) Uani 1 1 d . . . . .
H11 H -0.1090 0.4482 0.8429 0.083 Uiso 1 1 calc R U . . .
C12 C -0.0291(3) 0.4996(2) 0.7685(3) 0.0644(10) Uani 1 1 d . . . . .
H12 H -0.0767 0.4938 0.7141 0.077 Uiso 1 1 calc R U . . .
C13 C 0.0655(4) 0.5720(2) 0.6359(2) 0.0756(12) Uani 1 1 d . . . . .
H13A H 0.1051 0.6000 0.6056 0.113 Uiso 1 1 calc R U . . .
H13B H -0.0050 0.5947 0.6265 0.113 Uiso 1 1 calc R U . . .
H13C H 0.0568 0.5202 0.6164 0.113 Uiso 1 1 calc R U . . .
C14 C 0.4684(4) 0.3644(2) 1.2251(2) 0.0747(12) Uani 1 1 d . . . . .
H14 H 0.4255 0.4080 1.2116 0.090 Uiso 1 1 calc R U . . .
C15 C 0.5383(5) 0.3542(3) 1.3079(3) 0.0981(17) Uani 1 1 d . U . . .
H15 H 0.5427 0.3910 1.3489 0.118 Uiso 1 1 calc R U . . .
C16 C 0.5991(5) 0.2902(4) 1.3268(3) 0.1056(18) Uani 1 1 d . U . . .
H16 H 0.6457 0.2828 1.3813 0.127 Uiso 1 1 calc R U . . .
C17 C 0.5928(3) 0.2371(3) 1.2676(3) 0.0849(14) Uani 1 1 d . . . . .
H17 H 0.6340 0.1927 1.2810 0.102 Uiso 1 1 calc R U . . .
C18 C 0.5248(3) 0.2491(2) 1.1868(2) 0.0557(9) Uani 1 1 d . . . . .
C19 C 0.5178(3) 0.19557(19) 1.1158(2) 0.0556(8) Uani 1 1 d . . . . .
H19A H 0.5743 0.2075 1.0907 0.067 Uiso 1 1 calc R U . . .
H19B H 0.5287 0.1437 1.1366 0.067 Uiso 1 1 calc R U . . .
C20 C 0.3259(3) 0.16386(17) 1.0822(2) 0.0512(8) Uani 1 1 d . . . . .
H20A H 0.3551 0.1564 1.1427 0.061 Uiso 1 1 calc R U . . .
H20B H 0.3110 0.1140 1.0561 0.061 Uiso 1 1 calc R U . . .
C21 C 0.2214(2) 0.20760(17) 1.06278(18) 0.0417(6) Uani 1 1 d . . . . .
C22 C 0.1227(3) 0.1721(2) 1.0549(2) 0.0575(9) Uani 1 1 d . . . . .
H22 H 0.1180 0.1193 1.0562 0.069 Uiso 1 1 calc R U . . .
C23 C 0.0320(3) 0.2169(3) 1.0450(2) 0.0707(11) Uani 1 1 d . . . . .
H23 H -0.0354 0.1946 1.0390 0.085 Uiso 1 1 calc R U . . .
C24 C 0.0419(3) 0.2943(3) 1.0441(3) 0.0742(11) Uani 1 1 d . . . . .
H24 H -0.0182 0.3254 1.0393 0.089 Uiso 1 1 calc R U . . .
C25 C 0.1409(3) 0.3255(2) 1.0504(2) 0.0604(9) Uani 1 1 d . . . . .
H25 H 0.1467 0.3782 1.0487 0.072 Uiso 1 1 calc R U . . .
C26 C 0.4079(3) 0.17544(19) 0.9682(2) 0.0589(9) Uani 1 1 d . . . . .
H26A H 0.4000 0.1205 0.9656 0.071 Uiso 1 1 calc R U . . .
H26B H 0.4761 0.1884 0.9584 0.071 Uiso 1 1 calc R U . . .
C27 C 0.3150(3) 0.2114(2) 0.9022(2) 0.0555(8) Uani 1 1 d . . . . .
C28 C 0.2516(4) 0.1728(3) 0.8313(3) 0.0883(14) Uani 1 1 d . . . . .
H28 H 0.2630 0.1214 0.8236 0.106 Uiso 1 1 calc R U . . .
C29 C 0.1714(4) 0.2130(4) 0.7729(3) 0.1050(17) Uani 1 1 d . . . . .
H29 H 0.1288 0.1887 0.7243 0.126 Uiso 1 1 calc R U . . .
C30 C 0.1534(4) 0.2886(3) 0.7850(3) 0.0883(14) Uani 1 1 d . . . . .
H30 H 0.0990 0.3157 0.7455 0.106 Uiso 1 1 calc R U . . .
C31 C 0.2176(3) 0.3228(2) 0.8570(2) 0.0600(9) Uani 1 1 d . . . . .
H31 H 0.2062 0.3740 0.8659 0.072 Uiso 1 1 calc R U . . .
Cl1 Cl 0.2685(11) 0.5538(8) 0.4603(9) 0.073(2) Uani 0.327(6) 1 d . U P A 1
O1 O 0.1507(10) 0.5864(7) 0.4273(8) 0.117(3) Uani 0.327(6) 1 d . U P A 1
O2 O 0.2984(19) 0.5177(9) 0.3886(11) 0.124(4) Uani 0.327(6) 1 d . U P A 1
O3 O 0.2535(15) 0.4953(8) 0.5054(9) 0.124(4) Uani 0.327(6) 1 d . U P A 1
O4 O 0.3308(11) 0.6140(7) 0.4832(9) 0.102(3) Uani 0.327(6) 1 d . U P A 1
Cl1' Cl 0.2753(6) 0.5459(4) 0.4597(4) 0.0830(14) Uani 0.673(6) 1 d . U P A 2
O1' O 0.2006(6) 0.4926(4) 0.4651(5) 0.130(2) Uani 0.673(6) 1 d . U P A 2
O2' O 0.2744(8) 0.5514(5) 0.3782(5) 0.120(2) Uani 0.673(6) 1 d . U P A 2
O3' O 0.3778(5) 0.5199(3) 0.5215(3) 0.116(2) Uani 0.673(6) 1 d . U P A 2
O4' O 0.2559(8) 0.6189(4) 0.4914(5) 0.136(3) Uani 0.673(6) 1 d . U P A 2

loop_
_atom_site_aniso_label
_atom_site_aniso_U_11
_atom_site_aniso_U_22
_atom_site_aniso_U_33
_atom_site_aniso_U_23
_atom_site_aniso_U_13
_atom_site_aniso_U_12
Fe1 0.0295(2) 0.0319(2) 0.0347(2) 0.00138(15) 0.00758(16) 0.00226(14)
Fe2 0.0314(2) 0.0326(2) 0.0357(2) 0.00595(15) 0.00559(16) -0.00065(15)
B1 0.047(2) 0.051(2) 0.0405(19) -0.0014(15) 0.0020(15) -0.0055(16)
N1 0.0428(14) 0.0517(16) 0.0547(16) 0.0189(12) 0.0116(12) -0.0008(12)
N2 0.0371(14) 0.0385(13) 0.0542(15) -0.0003(11) 0.0020(11) -0.0004(11)
N3 0.0637(19) 0.094(2) 0.0583(19) -0.0231(17) 0.0248(16) -0.0018(17)
N4 0.0385(13) 0.0361(12) 0.0389(13) -0.0015(10) 0.0104(10) -0.0006(10)
N5 0.0508(15) 0.0453(14) 0.0379(13) -0.0057(11) 0.0100(11) -0.0044(11)
N6 0.0356(12) 0.0343(12) 0.0431(13) 0.0017(10) 0.0067(10) 0.0011(9)
N7 0.0427(14) 0.0457(14) 0.0395(14) 0.0080(11) 0.0024(11) 0.0035(11)
N8 0.0364(12) 0.0394(12) 0.0448(14) 0.0022(10) 0.0107(11) -0.0003(10)
N9 0.0376(13) 0.0487(14) 0.0444(14) -0.0005(11) 0.0013(11) -0.0047(11)
N10 0.0532(16) 0.0560(16) 0.0424(14) 0.0005(12) 0.0155(12) -0.0164(13)
N11 0.0382(13) 0.0379(12) 0.0483(14) 0.0056(10) 0.0152(11) 0.0019(10)
N12 0.0412(13) 0.0392(13) 0.0445(14) 0.0066(10) 0.0083(11) 0.0035(10)
N13 0.0462(14) 0.0546(15) 0.0427(14) 0.0055(11) 0.0143(12) -0.0040(12)
C1 0.0321(14) 0.0444(16) 0.0387(15) 0.0031(12) 0.0095(12) -0.0017(12)
C2 0.0371(15) 0.0340(14) 0.0341(14) 0.0025(11) 0.0072(12) 0.0052(12)
C3 0.0342(15) 0.0523(17) 0.0452(17) -0.0021(14) 0.0087(13) 0.0016(13)
C4 0.0414(16) 0.0445(16) 0.060(2) -0.0082(14) 0.0174(15) 0.0016(13)
C5 0.057(2) 0.066(2) 0.069(2) -0.0251(18) 0.0272(18) -0.0008(17)
C6 0.074(2) 0.062(2) 0.053(2) -0.0230(16) 0.0295(19) -0.0124(18)
C7 0.0417(16) 0.0354(15) 0.063(2) -0.0007(13) 0.0124(14) 0.0028(12)
C8 0.061(2) 0.0382(17) 0.086(3) 0.0176(17) 0.014(2) 0.0094(15)
C9 0.060(2) 0.057(2) 0.060(2) 0.0229(17) 0.0051(17) 0.0103(17)
C10 0.0425(17) 0.0507(18) 0.070(2) 0.0052(15) 0.0235(16) -0.0037(14)
C11 0.0447(19) 0.071(2) 0.094(3) -0.001(2) 0.023(2) -0.0183(17)
C12 0.0402(18) 0.068(2) 0.072(2) -0.0129(18) -0.0009(17) -0.0173(16)
C13 0.079(3) 0.090(3) 0.042(2) -0.0024(18) -0.0035(19) -0.003(2)
C14 0.098(3) 0.077(3) 0.056(2) -0.0171(19) 0.034(2) -0.044(2)
C15 0.129(4) 0.120(4) 0.055(3) -0.028(2) 0.043(3) -0.066(3)
C16 0.096(4) 0.154(5) 0.053(3) 0.009(3) 0.003(2) -0.042(4)
C17 0.058(2) 0.128(4) 0.058(2) 0.032(3) 0.0014(19) -0.010(2)
C18 0.0415(17) 0.073(2) 0.0485(18) 0.0207(16) 0.0086(14) -0.0062(16)
C19 0.0415(17) 0.060(2) 0.063(2) 0.0261(16) 0.0135(15) 0.0155(15)
C20 0.0544(19) 0.0346(15) 0.069(2) 0.0104(14) 0.0251(17) -0.0025(13)
C21 0.0414(16) 0.0471(16) 0.0371(15) 0.0011(12) 0.0130(13) -0.0076(13)
C22 0.052(2) 0.064(2) 0.057(2) -0.0060(16) 0.0171(16) -0.0180(16)
C23 0.042(2) 0.101(3) 0.068(2) -0.004(2) 0.0165(18) -0.013(2)
C24 0.048(2) 0.094(3) 0.080(3) 0.014(2) 0.020(2) 0.015(2)
C25 0.051(2) 0.060(2) 0.071(2) 0.0123(17) 0.0185(17) 0.0132(16)
C26 0.067(2) 0.0516(19) 0.063(2) -0.0074(16) 0.0273(18) 0.0066(16)
C27 0.061(2) 0.064(2) 0.0438(18) -0.0075(15) 0.0205(16) -0.0044(17)
C28 0.105(4) 0.092(3) 0.064(3) -0.028(2) 0.021(3) -0.004(3)
C29 0.097(4) 0.155(5) 0.047(2) -0.027(3) -0.001(2) -0.003(4)
C30 0.085(3) 0.116(4) 0.050(2) 0.004(2) 0.001(2) 0.000(3)
C31 0.053(2) 0.076(2) 0.0450(19) 0.0112(16) 0.0055(16) -0.0043(17)
Cl1 0.093(3) 0.066(4) 0.071(4) -0.011(3) 0.043(3) -0.018(3)
O1 0.109(6) 0.099(6) 0.135(7) 0.004(5) 0.028(6) 0.005(5)
O2 0.189(9) 0.109(9) 0.067(7) -0.018(6) 0.031(6) 0.034(8)
O3 0.160(9) 0.091(6) 0.110(7) 0.041(6) 0.028(6) -0.016(6)
O4 0.114(6) 0.068(5) 0.111(6) -0.011(5) 0.017(6) -0.032(5)
Cl1' 0.124(3) 0.0506(16) 0.0614(18) 0.0040(14) 0.0107(17) -0.0273(16)
O1' 0.103(4) 0.119(4) 0.141(6) 0.031(4) -0.003(4) -0.048(4)
O2' 0.169(6) 0.119(6) 0.074(3) 0.017(4) 0.038(4) 0.009(5)
O3' 0.103(4) 0.106(4) 0.109(4) -0.013(3) -0.014(3) -0.007(3)
O4' 0.196(7) 0.078(3) 0.123(4) -0.004(3) 0.032(5) 0.024(4)

loop_
_atom_type_symbol
_atom_type_description
_atom_type_scat_dispersion_real
_atom_type_scat_dispersion_imag
_atom_type_scat_source
C C 0.0033 0.0016 'International Tables Vol C Tables 4.2.6.8 and 6.1.1.4'
H H 0.0000 0.0000 'International Tables Vol C Tables 4.2.6.8 and 6.1.1.4'
N N 0.0061 0.0033 'International Tables Vol C Tables 4.2.6.8 and 6.1.1.4'
B B 0.0013 0.0007 'International Tables Vol C Tables 4.2.6.8 and 6.1.1.4'
O O 0.0106 0.0060 'International Tables Vol C Tables 4.2.6.8 and 6.1.1.4'
Cl Cl 0.1484 0.1585 'International Tables Vol C Tables 4.2.6.8 and 6.1.1.4'
Fe Fe 0.3463 0.8444 'International Tables Vol C Tables 4.2.6.8 and 6.1.1.4'

loop_
_geom_angle_atom_site_label_1
_geom_angle_atom_site_label_2
_geom_angle_atom_site_label_3
_geom_angle
_geom_angle_site_symmetry_1
_geom_angle_site_symmetry_3
C1 Fe1 C2 91.95(11) . .
C1 Fe1 C3 87.51(12) . .
C2 Fe1 C3 88.25(12) . .
C1 Fe1 N6 177.30(11) . .
C2 Fe1 N6 90.47(10) . .
C3 Fe1 N6 93.76(12) . .
C1 Fe1 N8 91.15(11) . .
C2 Fe1 N8 175.48(11) . .
C3 Fe1 N8 95.17(11) . .
N6 Fe1 N8 86.36(9) . .
C1 Fe1 N4 88.96(11) . .
C2 Fe1 N4 88.93(10) . .
C3 Fe1 N4 175.40(11) . .
N6 Fe1 N4 89.90(10) . .
N8 Fe1 N4 87.84(10) . .
N1 Fe2 N2 89.02(10) . 3_667
N1 Fe2 N10 102.33(11) . .
N2 Fe2 N10 88.41(10) 3_667 .
N1 Fe2 N12 94.71(10) . .
N2 Fe2 N12 175.68(10) 3_667 .
N10 Fe2 N12 92.91(10) . .
N1 Fe2 N13 98.79(11) . .
N2 Fe2 N13 93.60(10) 3_667 .
N10 Fe2 N13 158.82(11) . .
N12 Fe2 N13 83.69(10) . .
N1 Fe2 N11 176.15(10) . .
N2 Fe2 N11 94.79(9) 3_667 .
N10 Fe2 N11 78.38(10) . .
N12 Fe2 N11 81.45(9) . .
N13 Fe2 N11 80.44(10) . .
N7 B1 N5 106.2(2) . .
N7 B1 N9 105.2(3) . .
N5 B1 N9 105.6(3) . .
N7 B1 C13 113.1(3) . .
N5 B1 C13 113.0(3) . .
N9 B1 C13 113.1(3) . .
C1 N1 Fe2 158.3(3) . .
C2 N2 Fe2 154.7(2) . 3_667
C4 N4 N5 107.5(2) . .
C4 N4 Fe1 131.9(2) . .
N5 N4 Fe1 120.59(18) . .
C6 N5 N4 108.4(3) . .
C6 N5 B1 132.5(3) . .
N4 N5 B1 119.0(2) . .
C7 N6 N7 107.1(2) . .
C7 N6 Fe1 132.7(2) . .
N7 N6 Fe1 120.12(17) . .
C9 N7 N6 108.6(3) . .
C9 N7 B1 131.8(3) . .
N6 N7 B1 119.5(2) . .
C10 N8 N9 107.4(2) . .
C10 N8 Fe1 133.1(2) . .
N9 N8 Fe1 119.46(18) . .
C12 N9 N8 107.9(3) . .
C12 N9 B1 132.0(3) . .
N8 N9 B1 120.1(2) . .
C14 N10 C18 118.6(3) . .
C14 N10 Fe2 126.8(3) . .
C18 N10 Fe2 114.5(2) . .
C19 N11 C26 112.6(3) . .
C19 N11 C20 109.7(2) . .
C26 N11 C20 111.8(3) . .
C19 N11 Fe2 106.60(19) . .
C26 N11 Fe2 106.51(18) . .
C20 N11 Fe2 109.34(17) . .
C21 N12 C25 117.8(3) . .
C21 N12 Fe2 114.50(19) . .
C25 N12 Fe2 126.0(2) . .
C27 N13 C31 119.2(3) . .
C27 N13 Fe2 113.1(2) . .
C31 N13 Fe2 126.2(2) . .
N1 C1 Fe1 172.3(3) . .
N2 C2 Fe1 171.1(2) . .
N3 C3 Fe1 178.1(3) . .
N4 C4 C5 109.7(3) . .
N4 C4 H4 125.1 . .
C5 C4 H4 125.1 . .
C6 C5 C4 105.4(3) . .
C6 C5 H5 127.3 . .
C4 C5 H5 127.3 . .
N5 C6 C5 109.0(3) . .
N5 C6 H6 125.5 . .
C5 C6 H6 125.5 . .
N6 C7 C8 109.8(3) . .
N6 C7 H7 125.1 . .
C8 C7 H7 125.1 . .
C9 C8 C7 105.6(3) . .
C9 C8 H8 127.2 . .
C7 C8 H8 127.2 . .
N7 C9 C8 108.9(3) . .
N7 C9 H9 125.6 . .
C8 C9 H9 125.6 . .
N8 C10 C11 109.6(3) . .
N8 C10 H10 125.2 . .
C11 C10 H10 125.2 . .
C12 C11 C10 105.2(3) . .
C12 C11 H11 127.4 . .
C10 C11 H11 127.4 . .
N9 C12 C11 109.9(3) . .
N9 C12 H12 125.1 . .
C11 C12 H12 125.1 . .
B1 C13 H13A 109.5 . .
B1 C13 H13B 109.5 . .
H13A C13 H13B 109.5 . .
B1 C13 H13C 109.5 . .
H13A C13 H13C 109.5 . .
H13B C13 H13C 109.5 . .
N10 C14 C15 120.9(5) . .
N10 C14 H14 119.6 . .
C15 C14 H14 119.6 . .
C16 C15 C14 118.9(5) . .
C16 C15 H15 120.6 . .
C14 C15 H15 120.6 . .
C17 C16 C15 120.6(5) . .
C17 C16 H16 119.7 . .
C15 C16 H16 119.7 . .
C16 C17 C18 119.3(5) . .
C16 C17 H17 120.4 . .
C18 C17 H17 120.4 . .
N10 C18 C17 121.8(4) . .
N10 C18 C19 115.2(3) . .
C17 C18 C19 122.9(4) . .
N11 C19 C18 109.0(3) . .
N11 C19 H19A 109.9 . .
C18 C19 H19A 109.9 . .
N11 C19 H19B 109.9 . .
C18 C19 H19B 109.9 . .
H19A C19 H19B 108.3 . .
N11 C20 C21 112.8(2) . .
N11 C20 H20A 109.0 . .
C21 C20 H20A 109.0 . .
N11 C20 H20B 109.0 . .
C21 C20 H20B 109.0 . .
H20A C20 H20B 107.8 . .
N12 C21 C22 122.4(3) . .
N12 C21 C20 115.5(2) . .
C22 C21 C20 121.9(3) . .
C23 C22 C21 118.4(3) . .
C23 C22 H22 120.8 . .
C21 C22 H22 120.8 . .
C24 C23 C22 119.4(3) . .
C24 C23 H23 120.3 . .
C22 C23 H23 120.3 . .
C25 C24 C23 119.1(4) . .
C25 C24 H24 120.4 . .
C23 C24 H24 120.4 . .
N12 C25 C24 122.7(3) . .
N12 C25 H25 118.6 . .
C24 C25 H25 118.6 . .
N11 C26 C27 109.4(3) . .
N11 C26 H26A 109.8 . .
C27 C26 H26A 109.8 . .
N11 C26 H26B 109.8 . .
C27 C26 H26B 109.8 . .
H26A C26 H26B 108.2 . .
N13 C27 C28 121.5(4) . .
N13 C27 C26 115.2(3) . .
C28 C27 C26 123.3(4) . .
C29 C28 C27 117.9(4) . .
C29 C28 H28 121.1 . .
C27 C28 H28 121.1 . .
C30 C29 C28 121.1(4) . .
C30 C29 H29 119.5 . .
C28 C29 H29 119.5 . .
C31 C30 C29 118.0(4) . .
C31 C30 H30 121.0 . .
C29 C30 H30 121.0 . .
N13 C31 C30 122.3(4) . .
N13 C31 H31 118.8 . .
C30 C31 H31 118.8 . .
O4 Cl1 O3 130.2(15) . .
O4 Cl1 O2 106.6(13) . .
O3 Cl1 O2 104.1(14) . .
O4 Cl1 O1 104.5(12) . .
O3 Cl1 O1 100.8(12) . .
O2 Cl1 O1 109.7(13) . .
O2' Cl1' O1' 109.2(7) . .
O2' Cl1' O4' 110.8(6) . .
O1' Cl1' O4' 112.3(8) . .
O2' Cl1' O3' 116.7(7) . .
O1' Cl1' O3' 103.9(6) . .
O4' Cl1' O3' 103.8(6) . .

loop_
_geom_bond_atom_site_label_1
_geom_bond_atom_site_label_2
_geom_bond_distance
_geom_bond_site_symmetry_2
Fe1 C1 1.913(3) .
Fe1 C2 1.915(3) .
Fe1 C3 1.920(3) .
Fe1 N6 1.964(2) .
Fe1 N8 1.975(2) .
Fe1 N4 1.978(2) .
Fe2 N1 2.004(3) .
Fe2 N2 2.048(3) 3_667
Fe2 N10 2.069(3) .
Fe2 N12 2.088(2) .
Fe2 N13 2.089(3) .
Fe2 N11 2.101(2) .
B1 N7 1.548(4) .
B1 N5 1.553(5) .
B1 N9 1.557(5) .
B1 C13 1.587(5) .
N1 C1 1.150(4) .
N2 C2 1.146(4) .
N2 Fe2 2.048(3) 3_667
N3 C3 1.143(4) .
N4 C4 1.330(4) .
N4 N5 1.353(3) .
N5 C6 1.345(4) .
N6 C7 1.335(4) .
N6 N7 1.362(3) .
N7 C9 1.343(4) .
N8 C10 1.336(4) .
N8 N9 1.358(3) .
N9 C12 1.345(4) .
N10 C14 1.334(4) .
N10 C18 1.349(4) .
N11 C19 1.475(4) .
N11 C26 1.476(4) .
N11 C20 1.492(4) .
N12 C21 1.333(4) .
N12 C25 1.347(4) .
N13 C27 1.343(4) .
N13 C31 1.347(4) .
C4 C5 1.379(5) .
C4 H4 0.9300 .
C5 C6 1.359(5) .
C5 H5 0.9300 .
C6 H6 0.9300 .
C7 C8 1.376(5) .
C7 H7 0.9300 .
C8 C9 1.364(5) .
C8 H8 0.9300 .
C9 H9 0.9300 .
C10 C11 1.383(5) .
C10 H10 0.9300 .
C11 C12 1.351(5) .
C11 H11 0.9300 .
C12 H12 0.9300 .
C13 H13A 0.9600 .
C13 H13B 0.9600 .
C13 H13C 0.9600 .
C14 C15 1.407(6) .
C14 H14 0.9300 .
C15 C16 1.350(8) .
C15 H15 0.9300 .
C16 C17 1.342(8) .
C16 H16 0.9300 .
C17 C18 1.377(5) .
C17 H17 0.9300 .
C18 C19 1.494(5) .
C19 H19A 0.9700 .
C19 H19B 0.9700 .
C20 C21 1.497(4) .
C20 H20A 0.9700 .
C20 H20B 0.9700 .
C21 C22 1.386(4) .
C22 C23 1.377(5) .
C22 H22 0.9300 .
C23 C24 1.366(6) .
C23 H23 0.9300 .
C24 C25 1.364(5) .
C24 H24 0.9300 .
C25 H25 0.9300 .
C26 C27 1.492(5) .
C26 H26A 0.9700 .
C26 H26B 0.9700 .
C27 C28 1.386(5) .
C28 C29 1.375(7) .
C28 H28 0.9300 .
C29 C30 1.373(7) .
C29 H29 0.9300 .
C30 C31 1.367(6) .
C30 H30 0.9300 .
C31 H31 0.9300 .
Cl1 O4 1.311(18) .
Cl1 O3 1.323(17) .
Cl1 O2 1.51(2) .
Cl1 O1 1.555(19) .
Cl1' O2' 1.360(11) .
Cl1' O1' 1.366(9) .
Cl1' O4' 1.439(10) .
Cl1' O3' 1.473(9) .

loop_
_geom_torsion_atom_site_label_1
_geom_torsion_atom_site_label_2
_geom_torsion_atom_site_label_3
_geom_torsion_atom_site_label_4
_geom_torsion
C4 N4 N5 C6 -0.9(3)
Fe1 N4 N5 C6 -179.7(2)
C4 N4 N5 B1 177.8(3)
Fe1 N4 N5 B1 -1.0(3)
N7 B1 N5 C6 -125.5(3)
N9 B1 N5 C6 123.1(4)
C13 B1 N5 C6 -1.1(5)
N7 B1 N5 N4 56.2(3)
N9 B1 N5 N4 -55.2(3)
C13 B1 N5 N4 -179.3(3)
C7 N6 N7 C9 0.3(3)
Fe1 N6 N7 C9 -177.8(2)
C7 N6 N7 B1 -175.5(3)
Fe1 N6 N7 B1 6.4(4)
N5 B1 N7 C9 125.7(4)
N9 B1 N7 C9 -122.7(4)
C13 B1 N7 C9 1.2(5)
N5 B1 N7 N6 -59.6(4)
N9 B1 N7 N6 52.0(3)
C13 B1 N7 N6 175.9(3)
C10 N8 N9 C12 0.3(3)
Fe1 N8 N9 C12 179.5(2)
C10 N8 N9 B1 -179.6(3)
Fe1 N8 N9 B1 -0.4(3)
N7 B1 N9 C12 124.5(4)
N5 B1 N9 C12 -123.5(4)
C13 B1 N9 C12 0.6(5)
N7 B1 N9 N8 -55.6(3)
N5 B1 N9 N8 56.4(3)
C13 B1 N9 N8 -179.5(3)
N5 N4 C4 C5 0.4(3)
Fe1 N4 C4 C5 179.1(2)
N4 C4 C5 C6 0.2(4)
N4 N5 C6 C5 1.0(4)
B1 N5 C6 C5 -177.4(3)
C4 C5 C6 N5 -0.7(4)
N7 N6 C7 C8 -0.3(4)
Fe1 N6 C7 C8 177.4(2)
N6 C7 C8 C9 0.2(4)
N6 N7 C9 C8 -0.2(4)
B1 N7 C9 C8 174.9(3)
C7 C8 C9 N7 0.1(4)
N9 N8 C10 C11 -0.4(4)
Fe1 N8 C10 C11 -179.4(2)
N8 C10 C11 C12 0.3(4)
N8 N9 C12 C11 -0.2(4)
B1 N9 C12 C11 179.7(3)
C10 C11 C12 N9 -0.1(4)
C18 N10 C14 C15 0.9(5)
Fe2 N10 C14 C15 -175.2(3)
N10 C14 C15 C16 -0.9(6)
C14 C15 C16 C17 0.0(8)
C15 C16 C17 C18 0.9(8)
C14 N10 C18 C17 0.0(5)
Fe2 N10 C18 C17 176.6(3)
C14 N10 C18 C19 -177.2(3)
Fe2 N10 C18 C19 -0.6(3)
C16 C17 C18 N10 -1.0(6)
C16 C17 C18 C19 176.1(4)
C26 N11 C19 C18 158.8(3)
C20 N11 C19 C18 -75.9(3)
Fe2 N11 C19 C18 42.4(3)
N10 C18 C19 N11 -28.6(4)
C17 C18 C19 N11 154.2(3)
C19 N11 C20 C21 139.3(3)
C26 N11 C20 C21 -94.9(3)
Fe2 N11 C20 C21 22.8(3)
C25 N12 C21 C22 2.5(4)
Fe2 N12 C21 C22 -163.8(2)
C25 N12 C21 C20 -173.3(3)
Fe2 N12 C21 C20 20.4(3)
N11 C20 C21 N12 -29.3(4)
N11 C20 C21 C22 154.9(3)
N12 C21 C22 C23 -1.7(5)
C20 C21 C22 C23 173.8(3)
C21 C22 C23 C24 -0.6(6)
C22 C23 C24 C25 2.0(6)
C21 N12 C25 C24 -1.0(5)
Fe2 N12 C25 C24 163.5(3)
C23 C24 C25 N12 -1.2(6)
C19 N11 C26 C27 -157.6(3)
C20 N11 C26 C27 78.2(3)
Fe2 N11 C26 C27 -41.1(3)
C31 N13 C27 C28 -2.2(5)
Fe2 N13 C27 C28 164.7(3)
C31 N13 C27 C26 177.1(3)
Fe2 N13 C27 C26 -16.0(4)
N11 C26 C27 N13 39.3(4)
N11 C26 C27 C28 -141.5(4)
N13 C27 C28 C29 2.2(7)
C26 C27 C28 C29 -177.0(4)
C27 C28 C29 C30 -1.2(8)
C28 C29 C30 C31 0.1(8)
C27 N13 C31 C30 1.1(5)
Fe2 N13 C31 C30 -164.0(3)
C29 C30 C31 N13 0.0(7)
